data_7716347
loop_
_publ_author_name
'Robb, Matthew G.'
'Chong, Shen V.'
'Brooker, Sally'

_publ_section_title
;
 Iron(II) spin crossover complexes of tetradentate Schiff-bases: tuning
 <i>T</i><sub>1/2</sub> by choice of formyl-heterocycle component.
;
_journal_issue 26
_journal_name_full 'Dalton transactions (Cambridge, England : 2003)'
_journal_page_first 10974
_journal_page_last 10981
_journal_paper_doi 10.1039/d4dt00884g
_journal_volume 53
_journal_year 2024
_chemical_formula_moiety 'C17 H14 Br2 Fe N6 S2'
_chemical_formula_sum 'C17 H14 Br2 Fe N6 S2'
_chemical_formula_weight 582.13
_chemical_name_common '[Fe(II) (LBrpyridine) (NCS)2]'
_chemical_name_systematic 'iron(II) thiocyanate complex of tetradentate Schiff base ligand'
_space_group_crystal_system monoclinic
_space_group_IT_number 14
_space_group_name_Hall '-P 2yn'
_space_group_name_H-M_alt 'P 1 21/n 1'
_atom_sites_solution_hydrogens geom
_atom_sites_solution_primary dual
_audit_creation_date 2024-03-09
_audit_creation_method
;
Olex2 1.5
(compiled 2023.08.24 svn.re1ec1418 for OlexSys, GUI svn.r6817)
;
_audit_update_record
;
2024-03-21 deposited with the CCDC.	2024-06-05 downloaded from the CCDC.
;
_cell_angle_alpha 90
_cell_angle_beta 111.055(3)
_cell_angle_gamma 90
_cell_formula_units_Z 4
_cell_length_a 8.6122(2)
_cell_length_b 24.3739(4)
_cell_length_c 10.6495(2)
_cell_measurement_reflns_used 9492
_cell_measurement_temperature 99.9(3)
_cell_measurement_theta_max 74.5450
_cell_measurement_theta_min 3.5660
_cell_volume 2086.22(8)
_computing_cell_refinement 'CrysAlisPro 1.171.40.67a (Rigaku OD, 2019)'
_computing_data_collection 'CrysAlisPro 1.171.40.67a (Rigaku OD, 2019)'
_computing_data_reduction 'CrysAlisPro 1.171.40.67a (Rigaku OD, 2019)'
_computing_molecular_graphics 'Olex2 1.5 (Dolomanov et al., 2009)'
_computing_publication_material 'Olex2 1.5 (Dolomanov et al., 2009)'
_computing_structure_refinement 'SHELXL 2016/6 (Sheldrick, 2015)'
_computing_structure_solution 'SHELXT 2014/5 (Sheldrick, 2014)'
_diffrn_ambient_environment N~2~
_diffrn_ambient_temperature 99.9(3)
_diffrn_detector 'CCD plate'
_diffrn_detector_area_resol_mean 5.1725
_diffrn_detector_type Atlas
_diffrn_measured_fraction_theta_full 1.000
_diffrn_measured_fraction_theta_max 0.985
_diffrn_measurement_details
;
List of Runs (angles in degrees, time in seconds):

  # Type    Start    End  Width  t~exp~   \w     \q     \k     \f   Frames
#--------------------------------------------------------------------------
  1  \w   -122.00  -1.00   1.00    1.00    --  -42.04 -19.00  60.00  121
  2  \w     61.00 131.00   1.00    1.00    --   42.04 178.00   0.00   70
  3  \w     61.00 131.00   1.00    1.00    --   42.04 178.00  60.00   70
  4  \w     35.00 134.00   1.00    3.45    --  108.46 -45.00  90.00   99
  5  \w    103.00 178.00   1.00    3.45    --  108.46  77.00 120.00   75
  6  \w     37.00 112.00   1.00    3.45    --  108.46-125.00 150.00   75
  7  \w    103.00 178.00   1.00    3.45    --  108.46  77.00 150.00   75
  8  \w    103.00 178.00   1.00    3.45    --  108.46  77.00-150.00   75
  9  \w    103.00 178.00   1.00    3.45    --  108.46  77.00   0.00   75
 10  \w     26.00 107.00   1.00    3.45    --  108.46 -95.00  30.00   81
 11  \w     97.00 178.00   1.00    3.45    --  108.46 125.00  60.00   81
 12  \w   -114.00 -14.00   1.00    1.00    --  -42.04 -57.00 -60.00  100
 13  \w   -114.00 -14.00   1.00    1.00    --  -42.04 -57.00  30.00  100
 14  \w   -114.00 -14.00   1.00    1.00    --  -42.04 -57.00-150.00  100
 15  \w     80.00 169.00   1.00    3.45    --  108.46  30.00 -60.00   89
;
_diffrn_measurement_device 'four-circle diffractometer'
_diffrn_measurement_device_type 'SuperNova, Dual, Cu at home/near, Atlas'
_diffrn_measurement_method '\w scans'
_diffrn_orient_matrix_type 'CrysAlisPro convention (1999,Acta A55,543-557)'
_diffrn_orient_matrix_UB_11 0.1109659000
_diffrn_orient_matrix_UB_12 -0.0480692000
_diffrn_orient_matrix_UB_13 0.0748012000
_diffrn_orient_matrix_UB_21 -0.0368695000
_diffrn_orient_matrix_UB_22 0.0140919000
_diffrn_orient_matrix_UB_23 0.1275993000
_diffrn_orient_matrix_UB_31 -0.1518033000
_diffrn_orient_matrix_UB_32 -0.0385258000
_diffrn_orient_matrix_UB_33 -0.0465532000
_diffrn_radiation_monochromator mirror
_diffrn_radiation_probe x-ray
_diffrn_radiation_type 'Cu K\a'
_diffrn_radiation_wavelength 1.54184
_diffrn_reflns_av_R_equivalents 0.0437
_diffrn_reflns_av_unetI/netI 0.0320
_diffrn_reflns_Laue_measured_fraction_full 1.000
_diffrn_reflns_Laue_measured_fraction_max 0.985
_diffrn_reflns_limit_h_max 10
_diffrn_reflns_limit_h_min -10
_diffrn_reflns_limit_k_max 28
_diffrn_reflns_limit_k_min -30
_diffrn_reflns_limit_l_max 13
_diffrn_reflns_limit_l_min -12
_diffrn_reflns_number 15957
_diffrn_reflns_point_group_measured_fraction_full 1.000
_diffrn_reflns_point_group_measured_fraction_max 0.985
_diffrn_reflns_theta_full 67.684
_diffrn_reflns_theta_max 74.647
_diffrn_reflns_theta_min 3.627
_diffrn_source 'micro-focus sealed X-ray tube'
_diffrn_source_type 'SuperNova (Cu) X-ray Source'
_exptl_absorpt_coefficient_mu 12.293
_exptl_absorpt_correction_T_max 1.000
_exptl_absorpt_correction_T_min 0.667
_exptl_absorpt_correction_type gaussian
_exptl_absorpt_process_details
;
CrysAlisPro 1.171.40.67a (Rigaku Oxford Diffraction, 2019)
Numerical absorption correction based on gaussian integration over
			a multifaceted crystal model
Empirical absorption correction using spherical harmonics,
 implemented in SCALE3 ABSPACK scaling algorithm.
;
_exptl_crystal_colour 'clear dark blue'
_exptl_crystal_colour_lustre clear
_exptl_crystal_colour_modifier dark
_exptl_crystal_colour_primary blue
_exptl_crystal_density_diffrn 1.853
_exptl_crystal_description 'rect. Prism'
_exptl_crystal_F_000 1144
_exptl_crystal_preparation 'Magnetic properties'
_exptl_crystal_recrystallization_method
'Re-crystallisation from solvent: Crystallised from methanol reaction solution on standing'
_exptl_crystal_size_max 0.184
_exptl_crystal_size_mid 0.056
_exptl_crystal_size_min 0.043
_refine_diff_density_max 0.709
_refine_diff_density_min -0.560
_refine_diff_density_rms 0.110
_refine_ls_extinction_method none
_refine_ls_goodness_of_fit_ref 1.052
_refine_ls_hydrogen_treatment constr
_refine_ls_matrix_type full
_refine_ls_number_parameters 253
_refine_ls_number_reflns 4209
_refine_ls_number_restraints 0
_refine_ls_restrained_S_all 1.052
_refine_ls_R_factor_all 0.0378
_refine_ls_R_factor_gt 0.0352
_refine_ls_shift/su_max 0.002
_refine_ls_shift/su_mean 0.000
_refine_ls_structure_factor_coef Fsqd
_refine_ls_weighting_details 'w=1/[\s^2^(Fo^2^)+(0.0556P)^2^+1.9894P] where P=(Fo^2^+2Fc^2^)/3'
_refine_ls_weighting_scheme calc
_refine_ls_wR_factor_gt 0.0913
_refine_ls_wR_factor_ref 0.0937
_reflns_Friedel_coverage 0.000
_reflns_number_gt 3927
_reflns_number_total 4209
_reflns_threshold_expression 'I > 2\s(I)'
_cod_data_source_file d4dt00884g2.cif
_cod_data_source_block mgr464
_cod_depositor_comments 'Adding full bibliography for 7716343--7716348.cif.'
_cod_database_code 7716347
_shelx_shelxl_version_number 2016/6
_chemical_oxdiff_formula CHNBrFeS
_chemical_oxdiff_usercomment M1016
_shelx_space_group_comment
;
The symmetry employed for this shelxl refinement is uniquely defined
by the following loop, which should always be used as a source of
symmetry information in preference to the above space-group names.
They are only intended as comments.
;
_olex2_refinement_description
;
1. Fixed Uiso
 At 1.2 times of:
  All C(H) groups, All C(H,H) groups
2.a Secondary CH2 refined with riding coordinates:
 C8(H8A,H8B), C7(H7A,H7B), C9(H9A,H9B)
2.b Aromatic/amide H refined with riding coordinates:
 C15(H15), C1(H1), C10(H10), C13(H13), C6(H6), C4(H4), C3(H3), C12(H12)
;
_olex2_submission_special_instructions 'No special instructions were received'
_oxdiff_exptl_absorpt_empirical_details
;
Empirical correction (ABSPACK) includes:
- Absorption correction using spherical harmonics
- Frame scaling
;
_oxdiff_exptl_absorpt_empirical_full_max 2.231
_oxdiff_exptl_absorpt_empirical_full_min 0.695

loop_
_space_group_symop_operation_xyz
'x, y, z'
'-x+1/2, y+1/2, -z+1/2'
'-x, -y, -z'
'x-1/2, -y-1/2, z-1/2'

loop_
_atom_site_label
_atom_site_type_symbol
_atom_site_fract_x
_atom_site_fract_y
_atom_site_fract_z
_atom_site_U_iso_or_equiv
_atom_site_adp_type
_atom_site_occupancy
_atom_site_site_symmetry_order
_atom_site_calc_flag
_atom_site_refinement_flags_posn
_atom_site_refinement_flags_adp
_atom_site_refinement_flags_occupancy
_atom_site_disorder_assembly
_atom_site_disorder_group
Br2 Br 0.71590(4) 0.55978(2) 0.09432(3) 0.01807(10) Uani 1 1 d . . . . .
Br1 Br 0.22622(4) 0.69263(2) 0.26854(3) 0.02157(11) Uani 1 1 d . . . . .
Fe1 Fe 0.88025(6) 0.62899(2) 0.66790(5) 0.01156(12) Uani 1 1 d . . . . .
S2 S 1.07248(11) 0.80684(3) 0.61987(9) 0.02244(18) Uani 1 1 d . . . . .
S1 S 0.55745(11) 0.48766(4) 0.74347(11) 0.0307(2) Uani 1 1 d . . . . .
N4 N 0.9142(3) 0.59673(9) 0.4996(3) 0.0127(5) Uani 1 1 d . . . . .
N1 N 0.6453(3) 0.66129(10) 0.5968(3) 0.0127(5) Uani 1 1 d . . . . .
N6 N 0.9696(3) 0.69947(10) 0.6443(3) 0.0151(5) Uani 1 1 d . . . . .
N3 N 1.1051(3) 0.59933(10) 0.7531(3) 0.0151(5) Uani 1 1 d . . . . .
N2 N 0.8634(3) 0.65240(10) 0.8362(3) 0.0145(5) Uani 1 1 d . . . . .
N5 N 0.7714(3) 0.56166(10) 0.6870(3) 0.0156(5) Uani 1 1 d . . . . .
C15 C 0.8124(4) 0.59138(11) 0.3713(3) 0.0144(6) Uani 1 1 d . . . . .
H15 H 0.702601 0.603042 0.346664 0.017 Uiso 1 1 calc R U . . .
C1 C 0.5388(4) 0.66970(11) 0.4720(3) 0.0152(6) Uani 1 1 d . . . . .
H1 H 0.574695 0.665217 0.400078 0.018 Uiso 1 1 calc R U . . .
C14 C 0.8660(4) 0.56881(12) 0.2732(3) 0.0155(6) Uani 1 1 d . . . . .
C11 C 1.0727(4) 0.57680(12) 0.5318(3) 0.0161(6) Uani 1 1 d . . . . .
C10 C 1.1715(4) 0.57843(12) 0.6740(3) 0.0170(6) Uani 1 1 d . . . . .
H10 H 1.279539 0.564781 0.706878 0.020 Uiso 1 1 calc R U . . .
C2 C 0.3756(4) 0.68501(12) 0.4474(3) 0.0162(6) Uani 1 1 d . . . . .
C13 C 1.0279(4) 0.55119(13) 0.3057(3) 0.0198(6) Uani 1 1 d . . . . .
H13 H 1.065692 0.537463 0.240304 0.024 Uiso 1 1 calc R U . . .
C6 C 0.7191(4) 0.66662(12) 0.8321(3) 0.0175(6) Uani 1 1 d . . . . .
H6 H 0.697107 0.673576 0.909963 0.021 Uiso 1 1 calc R U . . .
C17 C 1.0107(4) 0.74430(12) 0.6349(3) 0.0153(6) Uani 1 1 d . . . . .
C16 C 0.6798(4) 0.53143(12) 0.7089(3) 0.0169(6) Uani 1 1 d . . . . .
C4 C 0.4303(4) 0.68743(13) 0.6808(3) 0.0206(7) Uani 1 1 d . . . . .
H4 H 0.398337 0.694020 0.754075 0.025 Uiso 1 1 calc R U . . .
C5 C 0.5917(4) 0.67135(12) 0.7000(3) 0.0164(6) Uani 1 1 d . . . . .
C8 C 1.1030(4) 0.59929(13) 0.9846(3) 0.0210(7) Uani 1 1 d . . . . .
H8A H 1.175164 0.595607 1.078124 0.025 Uiso 1 1 calc R U . . .
H8B H 1.030521 0.567479 0.960861 0.025 Uiso 1 1 calc R U . . .
C3 C 0.3180(4) 0.69350(13) 0.5512(4) 0.0197(6) Uani 1 1 d . . . . .
H3 H 0.207761 0.702943 0.534412 0.024 Uiso 1 1 calc R U . . .
C7 C 0.9981(4) 0.65100(13) 0.9678(3) 0.0192(6) Uani 1 1 d . . . . .
H7A H 0.951175 0.652386 1.038022 0.023 Uiso 1 1 calc R U . . .
H7B H 1.068356 0.682994 0.977267 0.023 Uiso 1 1 calc R U . . .
C12 C 1.1322(4) 0.55468(13) 0.4391(3) 0.0195(6) Uani 1 1 d . . . . .
H12 H 1.241373 0.542212 0.465751 0.023 Uiso 1 1 calc R U . . .
C9 C 1.2077(4) 0.60112(13) 0.8968(3) 0.0204(6) Uani 1 1 d . . . . .
H9A H 1.273468 0.634488 0.915694 0.024 Uiso 1 1 calc R U . . .
H9B H 1.283772 0.570221 0.918672 0.024 Uiso 1 1 calc R U . . .

loop_
_atom_site_aniso_label
_atom_site_aniso_U_11
_atom_site_aniso_U_22
_atom_site_aniso_U_33
_atom_site_aniso_U_23
_atom_site_aniso_U_13
_atom_site_aniso_U_12
Br2 0.02148(18) 0.01686(17) 0.01785(17) -0.00091(11) 0.00946(14) 0.00074(11)
Br1 0.01744(18) 0.02277(18) 0.02204(19) -0.00092(12) 0.00412(14) 0.00365(12)
Fe1 0.0121(2) 0.0099(2) 0.0148(2) -0.00039(16) 0.00743(19) -0.00023(16)
S2 0.0335(5) 0.0134(3) 0.0290(4) -0.0014(3) 0.0216(4) -0.0052(3)
S1 0.0191(4) 0.0235(4) 0.0536(6) 0.0138(4) 0.0181(4) -0.0010(3)
N4 0.0139(12) 0.0088(11) 0.0188(12) -0.0021(9) 0.0100(10) -0.0005(9)
N1 0.0132(12) 0.0114(11) 0.0174(12) -0.0001(9) 0.0101(10) 0.0002(9)
N6 0.0157(13) 0.0154(12) 0.0162(12) -0.0015(9) 0.0081(10) 0.0020(10)
N3 0.0162(13) 0.0101(11) 0.0203(13) -0.0010(9) 0.0082(11) -0.0020(9)
N2 0.0149(12) 0.0129(11) 0.0160(12) 0.0002(9) 0.0058(10) 0.0003(9)
N5 0.0157(13) 0.0139(12) 0.0192(13) 0.0011(10) 0.0088(11) 0.0022(10)
C15 0.0134(14) 0.0109(13) 0.0211(15) -0.0017(11) 0.0088(12) -0.0001(10)
C1 0.0182(15) 0.0110(13) 0.0192(15) -0.0003(11) 0.0102(12) 0.0014(11)
C14 0.0178(15) 0.0135(13) 0.0175(14) -0.0012(11) 0.0090(12) -0.0008(11)
C11 0.0159(15) 0.0121(13) 0.0218(15) 0.0004(11) 0.0085(13) 0.0002(11)
C10 0.0132(14) 0.0142(14) 0.0242(16) 0.0000(12) 0.0074(12) 0.0003(11)
C2 0.0139(14) 0.0147(14) 0.0197(15) -0.0019(11) 0.0056(12) -0.0021(11)
C13 0.0215(16) 0.0198(15) 0.0242(16) -0.0002(12) 0.0157(14) 0.0031(12)
C6 0.0235(16) 0.0156(14) 0.0167(14) -0.0008(11) 0.0113(13) -0.0026(12)
C17 0.0158(14) 0.0164(15) 0.0168(14) -0.0017(11) 0.0096(12) 0.0002(11)
C16 0.0142(14) 0.0155(14) 0.0213(15) 0.0016(11) 0.0068(12) 0.0036(11)
C4 0.0198(16) 0.0227(16) 0.0257(17) -0.0040(13) 0.0158(14) -0.0017(12)
C5 0.0177(15) 0.0134(14) 0.0215(15) -0.0017(11) 0.0111(13) -0.0009(11)
C8 0.0236(17) 0.0197(15) 0.0168(15) 0.0029(12) 0.0038(13) 0.0008(12)
C3 0.0142(15) 0.0196(15) 0.0286(17) -0.0018(12) 0.0115(13) 0.0017(11)
C7 0.0209(16) 0.0204(15) 0.0146(14) -0.0035(12) 0.0042(13) -0.0004(12)
C12 0.0146(15) 0.0207(15) 0.0276(17) 0.0021(12) 0.0128(13) 0.0054(12)
C9 0.0161(15) 0.0198(15) 0.0219(16) -0.0009(12) 0.0028(13) 0.0012(12)

loop_
_atom_type_symbol
_atom_type_description
_atom_type_scat_dispersion_real
_atom_type_scat_dispersion_imag
_atom_type_scat_source
C C 0.0181 0.0091 'International Tables Vol C Tables 4.2.6.8 and 6.1.1.4'
H H 0.0000 0.0000 'International Tables Vol C Tables 4.2.6.8 and 6.1.1.4'
Br Br -0.6763 1.2805 'International Tables Vol C Tables 4.2.6.8 and 6.1.1.4'
Fe Fe -1.1336 3.1974 'International Tables Vol C Tables 4.2.6.8 and 6.1.1.4'
N N 0.0311 0.0180 'International Tables Vol C Tables 4.2.6.8 and 6.1.1.4'
S S 0.3331 0.5567 'International Tables Vol C Tables 4.2.6.8 and 6.1.1.4'

loop_
_exptl_crystal_face_index_h
_exptl_crystal_face_index_k
_exptl_crystal_face_index_l
_exptl_crystal_face_perp_dist
0 14 3 0.0290
0 -14 -3 0.0174
6 -1 -3 0.0916
-6 0 2 0.0882
0 -6 6 0.0247
4 9 1 0.0823
0 7 -6 0.0131

loop_
_geom_angle_atom_site_label_1
_geom_angle_atom_site_label_2
_geom_angle_atom_site_label_3
_geom_angle
_geom_angle_site_symmetry_1
_geom_angle_site_symmetry_3
_geom_angle_publ_flag
N1 Fe1 N4 104.70(10) . . ?
N6 Fe1 N4 92.21(10) . . ?
N6 Fe1 N1 89.82(10) . . ?
N6 Fe1 N3 90.85(11) . . ?
N6 Fe1 N2 91.37(10) . . ?
N6 Fe1 N5 174.83(11) . . ?
N3 Fe1 N4 80.66(11) . . ?
N3 Fe1 N1 174.58(11) . . ?
N2 Fe1 N4 173.63(10) . . ?
N2 Fe1 N1 80.57(10) . . ?
N2 Fe1 N3 94.03(11) . . ?
N2 Fe1 N5 87.26(11) . . ?
N5 Fe1 N4 89.62(10) . . ?
N5 Fe1 N1 85.04(10) . . ?
N5 Fe1 N3 94.23(11) . . ?
C15 N4 Fe1 132.5(2) . . ?
C15 N4 C11 116.7(2) . . ?
C11 N4 Fe1 110.8(2) . . ?
C1 N1 Fe1 131.6(2) . . ?
C1 N1 C5 117.8(3) . . ?
C5 N1 Fe1 110.4(2) . . ?
C17 N6 Fe1 172.7(2) . . ?
C10 N3 Fe1 116.3(2) . . ?
C10 N3 C9 117.0(3) . . ?
C9 N3 Fe1 126.7(2) . . ?
C6 N2 Fe1 116.4(2) . . ?
C6 N2 C7 117.8(3) . . ?
C7 N2 Fe1 125.6(2) . . ?
C16 N5 Fe1 161.3(2) . . ?
N4 C15 H15 119.0 . . ?
N4 C15 C14 122.0(3) . . ?
C14 C15 H15 119.0 . . ?
N1 C1 H1 119.4 . . ?
N1 C1 C2 121.2(3) . . ?
C2 C1 H1 119.4 . . ?
C15 C14 Br2 120.6(2) . . ?
C13 C14 Br2 118.7(2) . . ?
C13 C14 C15 120.7(3) . . ?
N4 C11 C10 114.3(3) . . ?
N4 C11 C12 123.6(3) . . ?
C12 C11 C10 122.1(3) . . ?
N3 C10 C11 117.7(3) . . ?
N3 C10 H10 121.1 . . ?
C11 C10 H10 121.1 . . ?
C1 C2 Br1 119.7(2) . . ?
C3 C2 Br1 118.9(2) . . ?
C3 C2 C1 121.4(3) . . ?
C14 C13 H13 121.2 . . ?
C14 C13 C12 117.6(3) . . ?
C12 C13 H13 121.2 . . ?
N2 C6 H6 121.8 . . ?
N2 C6 C5 116.4(3) . . ?
C5 C6 H6 121.8 . . ?
N6 C17 S2 178.4(3) . . ?
N5 C16 S1 177.8(3) . . ?
C5 C4 H4 120.6 . . ?
C3 C4 H4 120.6 . . ?
C3 C4 C5 118.9(3) . . ?
N1 C5 C6 114.4(3) . . ?
N1 C5 C4 123.1(3) . . ?
C4 C5 C6 122.4(3) . . ?
H8A C8 H8B 108.0 . . ?
C7 C8 H8A 109.4 . . ?
C7 C8 H8B 109.4 . . ?
C9 C8 H8A 109.4 . . ?
C9 C8 H8B 109.4 . . ?
C9 C8 C7 111.2(3) . . ?
C2 C3 H3 121.3 . . ?
C4 C3 C2 117.4(3) . . ?
C4 C3 H3 121.3 . . ?
N2 C7 C8 111.4(3) . . ?
N2 C7 H7A 109.4 . . ?
N2 C7 H7B 109.4 . . ?
C8 C7 H7A 109.4 . . ?
C8 C7 H7B 109.4 . . ?
H7A C7 H7B 108.0 . . ?
C11 C12 C13 119.3(3) . . ?
C11 C12 H12 120.4 . . ?
C13 C12 H12 120.4 . . ?
N3 C9 C8 111.9(3) . . ?
N3 C9 H9A 109.2 . . ?
N3 C9 H9B 109.2 . . ?
C8 C9 H9A 109.2 . . ?
C8 C9 H9B 109.2 . . ?
H9A C9 H9B 107.9 . . ?

loop_
_geom_bond_atom_site_label_1
_geom_bond_atom_site_label_2
_geom_bond_distance
_geom_bond_site_symmetry_2
_geom_bond_publ_flag
Br2 C14 1.892(3) . ?
Br1 C2 1.886(3) . ?
Fe1 N4 2.072(2) . ?
Fe1 N1 2.046(3) . ?
Fe1 N6 1.935(3) . ?
Fe1 N3 1.958(3) . ?
Fe1 N2 1.935(3) . ?
Fe1 N5 1.937(3) . ?
S2 C17 1.641(3) . ?
S1 C16 1.632(3) . ?
N4 C15 1.338(4) . ?
N4 C11 1.371(4) . ?
N1 C1 1.331(4) . ?
N1 C5 1.359(4) . ?
N6 C17 1.164(4) . ?
N3 C10 1.282(4) . ?
N3 C9 1.467(4) . ?
N2 C6 1.276(4) . ?
N2 C7 1.463(4) . ?
N5 C16 1.163(4) . ?
C15 H15 0.9300 . ?
C15 C14 1.398(4) . ?
C1 H1 0.9300 . ?
C1 C2 1.385(4) . ?
C14 C13 1.379(4) . ?
C11 C10 1.446(4) . ?
C11 C12 1.376(4) . ?
C10 H10 0.9300 . ?
C2 C3 1.380(4) . ?
C13 H13 0.9300 . ?
C13 C12 1.384(5) . ?
C6 H6 0.9300 . ?
C6 C5 1.445(5) . ?
C4 H4 0.9300 . ?
C4 C5 1.386(4) . ?
C4 C3 1.380(5) . ?
C8 H8A 0.9700 . ?
C8 H8B 0.9700 . ?
C8 C7 1.523(4) . ?
C8 C9 1.516(5) . ?
C3 H3 0.9300 . ?
C7 H7A 0.9700 . ?
C7 H7B 0.9700 . ?
C12 H12 0.9300 . ?
C9 H9A 0.9700 . ?
C9 H9B 0.9700 . ?

loop_
_geom_torsion_atom_site_label_1
_geom_torsion_atom_site_label_2
_geom_torsion_atom_site_label_3
_geom_torsion_atom_site_label_4
_geom_torsion
_geom_torsion_site_symmetry_1
_geom_torsion_site_symmetry_2
_geom_torsion_site_symmetry_3
_geom_torsion_site_symmetry_4
_geom_torsion_publ_flag
Br2 C14 C13 C12 -175.5(2) . . . . ?
Br1 C2 C3 C4 179.8(2) . . . . ?
Fe1 N4 C15 C14 178.6(2) . . . . ?
Fe1 N4 C11 C10 5.2(3) . . . . ?
Fe1 N4 C11 C12 -177.7(2) . . . . ?
Fe1 N1 C1 C2 170.5(2) . . . . ?
Fe1 N1 C5 C6 10.5(3) . . . . ?
Fe1 N1 C5 C4 -172.5(2) . . . . ?
Fe1 N3 C10 C11 -2.4(4) . . . . ?
Fe1 N3 C9 C8 31.4(4) . . . . ?
Fe1 N2 C6 C5 -8.9(4) . . . . ?
Fe1 N2 C7 C8 -39.3(4) . . . . ?
N4 C15 C14 Br2 177.9(2) . . . . ?
N4 C15 C14 C13 -0.2(5) . . . . ?
N4 C11 C10 N3 -2.1(4) . . . . ?
N4 C11 C12 C13 -1.0(5) . . . . ?
N1 C1 C2 Br1 -176.6(2) . . . . ?
N1 C1 C2 C3 1.7(5) . . . . ?
N2 C6 C5 N1 -1.8(4) . . . . ?
N2 C6 C5 C4 -178.8(3) . . . . ?
C15 N4 C11 C10 -173.8(2) . . . . ?
C15 N4 C11 C12 3.3(4) . . . . ?
C15 C14 C13 C12 2.6(5) . . . . ?
C1 N1 C5 C6 -174.0(3) . . . . ?
C1 N1 C5 C4 3.0(4) . . . . ?
C1 C2 C3 C4 1.5(5) . . . . ?
C14 C13 C12 C11 -2.0(5) . . . . ?
C11 N4 C15 C14 -2.7(4) . . . . ?
C10 N3 C9 C8 -152.0(3) . . . . ?
C10 C11 C12 C13 175.9(3) . . . . ?
C6 N2 C7 C8 135.5(3) . . . . ?
C5 N1 C1 C2 -3.8(4) . . . . ?
C5 C4 C3 C2 -2.3(5) . . . . ?
C3 C4 C5 N1 0.2(5) . . . . ?
C3 C4 C5 C6 176.9(3) . . . . ?
C7 N2 C6 C5 175.8(3) . . . . ?
C7 C8 C9 N3 -66.6(3) . . . . ?
C12 C11 C10 N3 -179.3(3) . . . . ?
C9 N3 C10 C11 -179.4(3) . . . . ?
C9 C8 C7 N2 71.1(3) . . . . ?

loop_
_exptl_oxdiff_crystal_face_indexfrac_h
_exptl_oxdiff_crystal_face_indexfrac_k
_exptl_oxdiff_crystal_face_indexfrac_l
_exptl_oxdiff_crystal_face_x
_exptl_oxdiff_crystal_face_y
_exptl_oxdiff_crystal_face_z
0.4877 14.1929 2.5824 -0.4350 0.5115 -0.7410
0.1074 -14.2524 -2.8494 0.4839 -0.5684 0.6654
5.5875 -0.5682 -2.5088 0.4597 -0.5341 -0.7095
-5.5896 0.3737 2.4715 -0.4533 0.5267 0.7191
0.2570 -6.1028 5.8278 0.7578 0.6481 -0.0752
4.0976 9.1127 0.5232 0.0558 0.0441 -0.9975
0.0166 6.7619 -5.8368 -0.7598 -0.6501 0.0087
